data_2207827
loop_
_publ_author_name
'Zeller, Matthias'
'Hunter, Allen D.'
'Sampson, Paul'
'Chumachenko, Nataliya'

_publ_section_title
(4a<i>SR</i>,7<i>RS</i>,9a<i>RS</i>)-7-<i>tert</i>-Butyl-9a-methyl-5,5-dioxo-1,2,4a,9a-tetrahydro-8-oxa-5\l^6^-thiabenzocycloheptan-9-one
_journal_coeditor_code LH6553
_journal_issue 1
_journal_name_full 'Acta Crystallographica Section E'
_journal_page_first o366
_journal_page_last o367
_journal_paper_doi 10.1107/S1600536805038584
_journal_volume 62
_journal_year 2006
_chemical_formula_iupac 'C14 H22 O4 S'
_chemical_formula_moiety 'C14 H22 O4 S'
_chemical_formula_sum 'C14 H22 O4 S'
_chemical_formula_weight 286.38
_chemical_name_systematic
;
(4aSR,7RS,9aRS)-7-tert-Butyl-9a-methyl-5,5-dioxo-1,2,4a,9a-tetrahydro-8-oxa-
5\l^6^-thiabenzocycloheptan-9-one
;
_space_group_IT_number 14
_symmetry_cell_setting monoclinic
_symmetry_space_group_name_Hall '-P 2ybc'
_symmetry_space_group_name_H-M 'P 1 21/c 1'
_atom_sites_solution_hydrogens geom
_atom_sites_solution_primary direct
_atom_sites_solution_secondary difmap
_audit_creation_method SHELXL-97
_cell_angle_alpha 90.00
_cell_angle_beta 124.6260(10)
_cell_angle_gamma 90.00
_cell_formula_units_Z 8
_cell_length_a 15.5204(7)
_cell_length_b 9.8367(4)
_cell_length_c 23.0445(10)
_cell_measurement_reflns_used 8187
_cell_measurement_temperature 100(2)
_cell_measurement_theta_max 30.52
_cell_measurement_theta_min 2.33
_cell_volume 2895.0(2)
_computing_cell_refinement 'SAINT-Plus (Bruker, 2003)'
_computing_data_collection 'SMART (Bruker, 2002)'
_computing_data_reduction SAINT-Plus
_computing_molecular_graphics SHELXTL
_computing_publication_material SHELXTL
_computing_structure_refinement SHELXTL
_computing_structure_solution 'SHELXTL (Bruker, 2000)'
_diffrn_ambient_temperature 100(2)
_diffrn_measured_fraction_theta_full 1.000
_diffrn_measured_fraction_theta_max 1.000
_diffrn_measurement_device_type 'Bruker AXS SMART APEX CCD'
_diffrn_measurement_method \w
_diffrn_radiation_monochromator graphite
_diffrn_radiation_source 'fine-focus sealed tube'
_diffrn_radiation_type MoK\a
_diffrn_radiation_wavelength 0.71073
_diffrn_reflns_av_R_equivalents 0.0251
_diffrn_reflns_av_sigmaI/netI 0.0218
_diffrn_reflns_limit_h_max 20
_diffrn_reflns_limit_h_min -20
_diffrn_reflns_limit_k_max 13
_diffrn_reflns_limit_k_min -13
_diffrn_reflns_limit_l_max 30
_diffrn_reflns_limit_l_min -30
_diffrn_reflns_number 29131
_diffrn_reflns_theta_full 28.27
_diffrn_reflns_theta_max 28.27
_diffrn_reflns_theta_min 1.59
_diffrn_standards_decay_% 0
_diffrn_standards_number 0
_exptl_absorpt_coefficient_mu 0.231
_exptl_absorpt_correction_T_max 0.935
_exptl_absorpt_correction_T_min 0.891
_exptl_absorpt_correction_type multi-scan
_exptl_absorpt_process_details '(SADABS in SAINT-Plus; Bruker, 2003)'
_exptl_crystal_colour colourless
_exptl_crystal_density_diffrn 1.314
_exptl_crystal_density_method 'not measured'
_exptl_crystal_description block
_exptl_crystal_F_000 1232
_exptl_crystal_size_max 0.43
_exptl_crystal_size_mid 0.42
_exptl_crystal_size_min 0.29
_refine_diff_density_max 0.490
_refine_diff_density_min -0.521
_refine_ls_extinction_method none
_refine_ls_goodness_of_fit_ref 1.082
_refine_ls_hydrogen_treatment constr
_refine_ls_matrix_type full
_refine_ls_number_parameters 351
_refine_ls_number_reflns 7195
_refine_ls_number_restraints 0
_refine_ls_restrained_S_all 1.082
_refine_ls_R_factor_all 0.0404
_refine_ls_R_factor_gt 0.0383
_refine_ls_shift/su_max 0.002
_refine_ls_shift/su_mean 0.000
_refine_ls_structure_factor_coef Fsqd
_refine_ls_weighting_details 'calc w = 1/[\s^2^(Fo^2^)+(0.0529P)^2^+1.2868P] where P = (Fo^2^+2Fc^2^)/3'
_refine_ls_weighting_scheme calc
_refine_ls_wR_factor_gt 0.0983
_refine_ls_wR_factor_ref 0.1000
_reflns_number_gt 6801
_reflns_number_total 7195
_reflns_threshold_expression I>2\s(I)
_cod_data_source_file lh6553.cif
_cod_data_source_block I
_cod_depositor_comments
;
The following automatic conversions were performed:
'_symmetry_cell_setting' value 'Monoclinic' changed to 'monoclinic'
according to '/home/saulius/struct/CIF-dictionaries/cif_core.dic'
dictionary named 'cif_core.dic' version 2.4.1 from 2010-06-29.

Automatic conversion script
Id: cif_fix_enum 1527 2010-12-29 10:47:43Z saulius 

The following automatic conversions were performed:

'_symmetry_cell_setting' value 'Monoclinic' changed to 'monoclinic'
according to /home/saulius/struct/CIF-dictionaries/cif_core.dic
dictionary named 'cif_core.dic' version 2.4.1 from 2010-06-29.

Automatic conversion script
Id: cif_fix_values 1715 2011-07-08 13:25:40Z adriana 
;
_cod_original_sg_symbol_H-M 'P 21/c'
_cod_database_code 2207827

loop_
_symmetry_equiv_pos_as_xyz
'x, y, z'
'-x, y+1/2, -z+1/2'
'-x, -y, -z'
'x, -y-1/2, z-1/2'

loop_
_atom_site_label
_atom_site_fract_x
_atom_site_fract_y
_atom_site_fract_z
_atom_site_U_iso_or_equiv
_atom_site_adp_type
_atom_site_calc_flag
_atom_site_refinement_flags
_atom_site_occupancy
_atom_site_type_symbol
C4A 0.56271(9) 0.31776(12) 0.15960(6) 0.0150(2) Uani d . 1 C
H4A 0.6039 0.4000 0.1868 0.018 Uiso calc R 1 H
C4 0.48733(10) 0.36073(13) 0.08363(6) 0.0195(2) Uani d . 1 C
H4 0.4244 0.4052 0.0706 0.023 Uiso calc R 1 H
C3 0.50479(10) 0.33945(15) 0.03439(7) 0.0241(3) Uani d . 1 C
H3 0.4530 0.3666 -0.0126 0.029 Uiso calc R 1 H
C2 0.60266(11) 0.27443(16) 0.04986(7) 0.0276(3) Uani d . 1 C
H2A 0.6305 0.3288 0.0278 0.033 Uiso calc R 1 H
H2B 0.5859 0.1826 0.0285 0.033 Uiso calc R 1 H
C1 0.68671(10) 0.26253(15) 0.12893(7) 0.0226(3) Uani d . 1 C
H1A 0.7187 0.3529 0.1477 0.027 Uiso calc R 1 H
H1B 0.7424 0.2002 0.1366 0.027 Uiso calc R 1 H
C9A 0.64168(9) 0.20860(12) 0.17001(6) 0.0158(2) Uani d . 1 C
C9 0.73797(9) 0.19288(12) 0.24652(6) 0.0175(2) Uani d . 1 C
C14 0.59384(10) 0.06641(13) 0.14206(7) 0.0213(2) Uani d . 1 C
H14A 0.6439 0.0092 0.1401 0.032 Uiso calc R 1 H
H14B 0.5292 0.0749 0.0947 0.032 Uiso calc R 1 H
H14C 0.5780 0.0248 0.1736 0.032 Uiso calc R 1 H
C6 0.57710(9) 0.20183(12) 0.27544(6) 0.0163(2) Uani d . 1 C
H6A 0.5444 0.1921 0.3016 0.020 Uiso calc R 1 H
H6B 0.5982 0.1102 0.2701 0.020 Uiso calc R 1 H
C7 0.67399(9) 0.29122(12) 0.31767(6) 0.0159(2) Uani d . 1 C
H10 0.6521 0.3884 0.3055 0.019 Uiso calc R 1 H
C10 0.73170(10) 0.27344(12) 0.39810(6) 0.0187(2) Uani d . 1 C
C12 0.82760(11) 0.36743(13) 0.43577(7) 0.0233(3) Uani d . 1 C
H12A 0.8643 0.3573 0.4869 0.035 Uiso calc R 1 H
H12B 0.8048 0.4619 0.4224 0.035 Uiso calc R 1 H
H12C 0.8749 0.3430 0.4220 0.035 Uiso calc R 1 H
C13 0.76640(12) 0.12601(14) 0.41940(8) 0.0313(3) Uani d . 1 C
H13A 0.8026 0.1165 0.4705 0.047 Uiso calc R 1 H
H13B 0.8139 0.1005 0.4060 0.047 Uiso calc R 1 H
H13C 0.7049 0.0665 0.3953 0.047 Uiso calc R 1 H
C11 0.65795(12) 0.31652(16) 0.41897(8) 0.0297(3) Uani d . 1 C
H11A 0.6017 0.2494 0.4014 0.045 Uiso calc R 1 H
H11B 0.6277 0.4056 0.3984 0.045 Uiso calc R 1 H
H11C 0.6973 0.3221 0.4705 0.045 Uiso calc R 1 H
O8 0.75025(7) 0.26132(11) 0.30171(5) 0.0241(2) Uani d . 1 O
O3 0.81138(7) 0.12546(10) 0.25888(5) 0.0272(2) Uani d . 1 O
O1 0.44413(7) 0.39477(9) 0.20021(5) 0.02007(19) Uani d . 1 O
O2 0.41027(7) 0.16524(9) 0.14798(5) 0.01922(18) Uani d . 1 O
S5 0.48443(2) 0.27000(3) 0.191055(15) 0.01392(8) Uani d . 1 S
C4A' 0.91567(9) 0.81879(11) 0.30775(6) 0.0133(2) Uani d . 1 C
H4A' 0.8856 0.9038 0.2792 0.016 Uiso calc R 1 H
C4' 0.96606(9) 0.85685(12) 0.38410(6) 0.0178(2) Uani d . 1 C
H4' 1.0342 0.8957 0.4095 0.021 Uiso calc R 1 H
C3' 0.91974(10) 0.83864(13) 0.41727(6) 0.0195(2) Uani d . 1 C
H3' 0.9565 0.8636 0.4656 0.023 Uiso calc R 1 H
C2' 0.81195(10) 0.78037(13) 0.38187(7) 0.0192(2) Uani d . 1 C
H2A' 0.7711 0.8365 0.3938 0.023 Uiso calc R 1 H
H2B' 0.8169 0.6873 0.3999 0.023 Uiso calc R 1 H
C1' 0.75484(9) 0.77511(13) 0.30203(6) 0.0177(2) Uani d . 1 C
H1A' 0.7322 0.8680 0.2826 0.021 Uiso calc R 1 H
H1B' 0.6914 0.7181 0.2818 0.021 Uiso calc R 1 H
C9A' 0.82495(9) 0.71631(12) 0.27978(6) 0.0146(2) Uani d . 1 C
C9' 0.75265(10) 0.70549(13) 0.19906(6) 0.0182(2) Uani d . 1 C
C14' 0.85954(10) 0.57153(12) 0.30961(7) 0.0186(2) Uani d . 1 C
H14D 0.7985 0.5192 0.2992 0.028 Uiso calc R 1 H
H14E 0.9111 0.5762 0.3608 0.028 Uiso calc R 1 H
H14F 0.8910 0.5270 0.2878 0.028 Uiso calc R 1 H
C6' 0.94934(9) 0.70437(12) 0.21156(6) 0.0152(2) Uani d . 1 C
H6A' 0.9989 0.6923 0.1979 0.018 Uiso calc R 1 H
H6B' 0.9180 0.6147 0.2084 0.018 Uiso calc R 1 H
C7' 0.86322(9) 0.80257(12) 0.16043(6) 0.0150(2) Uani d . 1 C
H30 0.8883 0.8976 0.1766 0.018 Uiso calc R 1 H
C10' 0.83126(10) 0.78739(13) 0.08382(6) 0.0176(2) Uani d . 1 C
C11' 0.92497(11) 0.82562(17) 0.08147(7) 0.0286(3) Uani d . 1 C
H11F 0.9803 0.7574 0.1072 0.043 Uiso calc R 1 H
H11E 0.9516 0.9149 0.1034 0.043 Uiso calc R 1 H
H11D 0.9029 0.8289 0.0323 0.043 Uiso calc R 1 H
C12' 0.79615(10) 0.64169(13) 0.05758(7) 0.0230(3) Uani d . 1 C
H12D 0.7379 0.6175 0.0609 0.035 Uiso calc R 1 H
H12E 0.8547 0.5792 0.0866 0.035 Uiso calc R 1 H
H12F 0.7734 0.6350 0.0084 0.035 Uiso calc R 1 H
C13' 0.74216(11) 0.88755(13) 0.03734(7) 0.0235(3) Uani d . 1 C
H13D 0.7227 0.8821 -0.0112 0.035 Uiso calc R 1 H
H13E 0.7653 0.9801 0.0553 0.035 Uiso calc R 1 H
H13F 0.6814 0.8645 0.0382 0.035 Uiso calc R 1 H
O8' 0.76699(7) 0.78213(10) 0.15664(5) 0.0226(2) Uani d . 1 O
O3' 0.67514(8) 0.63644(12) 0.17150(5) 0.0334(2) Uani d . 1 O
O2' 1.07623(7) 0.65207(9) 0.34704(5) 0.01866(18) Uani d . 1 O
O1' 1.07662(6) 0.88352(9) 0.30531(5) 0.01784(18) Uani d . 1 O
S5' 1.01848(2) 0.76324(3) 0.299595(15) 0.01311(8) Uani d . 1 S

loop_
_atom_site_aniso_label
_atom_site_aniso_U_11
_atom_site_aniso_U_22
_atom_site_aniso_U_33
_atom_site_aniso_U_12
_atom_site_aniso_U_13
_atom_site_aniso_U_23
C4A 0.0138(5) 0.0160(5) 0.0163(5) 0.0000(4) 0.0094(4) 0.0008(4)
C4 0.0164(5) 0.0210(6) 0.0186(6) 0.0011(4) 0.0085(5) 0.0034(4)
C3 0.0212(6) 0.0315(7) 0.0177(6) -0.0029(5) 0.0099(5) 0.0030(5)
C2 0.0268(7) 0.0411(8) 0.0211(6) -0.0016(6) 0.0173(6) -0.0005(6)
C1 0.0172(6) 0.0329(7) 0.0224(6) -0.0010(5) 0.0140(5) -0.0007(5)
C9A 0.0134(5) 0.0177(5) 0.0168(5) 0.0003(4) 0.0089(4) -0.0014(4)
C9 0.0161(5) 0.0160(5) 0.0204(6) -0.0011(4) 0.0104(5) -0.0005(4)
C14 0.0201(6) 0.0184(6) 0.0248(6) -0.0003(5) 0.0123(5) -0.0057(5)
C6 0.0169(5) 0.0158(5) 0.0157(5) -0.0013(4) 0.0089(5) 0.0013(4)
C7 0.0158(5) 0.0157(5) 0.0166(5) -0.0011(4) 0.0095(5) 0.0000(4)
C10 0.0226(6) 0.0154(5) 0.0146(5) -0.0027(4) 0.0084(5) 0.0004(4)
C12 0.0259(6) 0.0209(6) 0.0176(6) -0.0060(5) 0.0090(5) -0.0024(5)
C13 0.0355(8) 0.0159(6) 0.0219(6) -0.0021(5) 0.0040(6) 0.0035(5)
C11 0.0359(8) 0.0352(8) 0.0244(7) -0.0109(6) 0.0210(6) -0.0078(6)
O8 0.0151(4) 0.0364(5) 0.0201(5) -0.0051(4) 0.0096(4) -0.0087(4)
O3 0.0194(4) 0.0257(5) 0.0300(5) 0.0078(4) 0.0103(4) 0.0004(4)
O1 0.0190(4) 0.0184(4) 0.0254(5) 0.0034(3) 0.0141(4) -0.0011(3)
O2 0.0144(4) 0.0210(4) 0.0215(4) -0.0034(3) 0.0097(3) -0.0034(3)
S5 0.01186(14) 0.01469(14) 0.01596(14) 0.00020(9) 0.00835(12) -0.00056(10)
C4A' 0.0125(5) 0.0120(5) 0.0171(5) 0.0003(4) 0.0093(4) 0.0004(4)
C4' 0.0154(5) 0.0179(5) 0.0169(5) -0.0015(4) 0.0073(5) -0.0019(4)
C3' 0.0213(6) 0.0197(6) 0.0159(5) 0.0012(5) 0.0095(5) -0.0001(4)
C2' 0.0217(6) 0.0204(6) 0.0205(6) 0.0010(5) 0.0150(5) 0.0003(5)
C1' 0.0148(5) 0.0203(6) 0.0208(6) 0.0009(4) 0.0118(5) 0.0011(4)
C9A' 0.0133(5) 0.0153(5) 0.0157(5) -0.0012(4) 0.0086(4) 0.0000(4)
C9' 0.0178(5) 0.0198(6) 0.0172(6) -0.0004(4) 0.0100(5) -0.0005(4)
C14' 0.0218(6) 0.0139(5) 0.0236(6) -0.0012(4) 0.0150(5) 0.0012(4)
C6' 0.0156(5) 0.0141(5) 0.0162(5) 0.0003(4) 0.0092(4) -0.0004(4)
C7' 0.0152(5) 0.0158(5) 0.0145(5) 0.0007(4) 0.0087(4) 0.0009(4)
C10' 0.0188(6) 0.0192(6) 0.0143(5) -0.0034(4) 0.0091(5) -0.0023(4)
C11' 0.0261(7) 0.0445(8) 0.0190(6) -0.0101(6) 0.0151(5) -0.0028(6)
C12' 0.0236(6) 0.0195(6) 0.0193(6) -0.0007(5) 0.0082(5) -0.0050(5)
C13' 0.0283(6) 0.0206(6) 0.0151(5) -0.0001(5) 0.0085(5) 0.0023(5)
O8' 0.0161(4) 0.0339(5) 0.0197(4) 0.0075(4) 0.0113(4) 0.0096(4)
O3' 0.0278(5) 0.0398(6) 0.0228(5) -0.0160(5) 0.0085(4) -0.0048(4)
O2' 0.0157(4) 0.0178(4) 0.0206(4) 0.0039(3) 0.0092(4) 0.0057(3)
O1' 0.0150(4) 0.0153(4) 0.0234(4) -0.0022(3) 0.0110(4) 0.0009(3)
S5' 0.01100(13) 0.01231(14) 0.01539(14) 0.00071(9) 0.00712(11) 0.00184(9)

loop_
_atom_type_symbol
_atom_type_description
_atom_type_scat_dispersion_real
_atom_type_scat_dispersion_imag
_atom_type_scat_source
C C 0.0033 0.0016 'International Tables Vol C Tables 4.2.6.8 and 6.1.1.4'
H H 0.0000 0.0000 'International Tables Vol C Tables 4.2.6.8 and 6.1.1.4'
O O 0.0106 0.0060 'International Tables Vol C Tables 4.2.6.8 and 6.1.1.4'
S S 0.1246 0.1234 'International Tables Vol C Tables 4.2.6.8 and 6.1.1.4'

loop_
_geom_angle_atom_site_label_1
_geom_angle_atom_site_label_2
_geom_angle_atom_site_label_3
_geom_angle
C4 C4A C9A 113.48(10)
C4 C4A S5 106.55(8)
C9A C4A S5 114.54(8)
C4 C4A H4A 107.3
C9A C4A H4A 107.3
S5 C4A H4A 107.3
C3 C4 C4A 123.20(12)
C3 C4 H4 118.4
C4A C4 H4 118.4
C4 C3 C2 122.61(12)
C4 C3 H3 118.7
C2 C3 H3 118.7
C3 C2 C1 112.41(11)
C3 C2 H2A 109.1
C1 C2 H2A 109.1
C3 C2 H2B 109.1
C1 C2 H2B 109.1
H2A C2 H2B 107.9
C2 C1 C9A 112.18(10)
C2 C1 H1A 109.2
C9A C1 H1A 109.2
C2 C1 H1B 109.2
C9A C1 H1B 109.2
H1A C1 H1B 107.9
C9 C9A C4A 114.61(10)
C9 C9A C14 108.10(10)
C4A C9A C14 114.52(10)
C9 C9A C1 104.58(10)
C4A C9A C1 105.08(10)
C14 C9A C1 109.35(10)
O3 C9 O8 116.26(11)
O3 C9 C9A 119.89(11)
O8 C9 C9A 123.56(10)
C9A C14 H14A 109.5
C9A C14 H14B 109.5
H14A C14 H14B 109.5
C9A C14 H14C 109.5
H14A C14 H14C 109.5
H14B C14 H14C 109.5
C7 C6 S5 112.02(8)
C7 C6 H6A 109.2
S5 C6 H6A 109.2
C7 C6 H6B 109.2
S5 C6 H6B 109.2
H6A C6 H6B 107.9
O8 C7 C6 111.81(10)
O8 C7 C10 106.28(10)
C6 C7 C10 112.99(10)
O8 C7 H10 108.5
C6 C7 H10 108.5
C10 C7 H10 108.5
C13 C10 C11 110.59(12)
C13 C10 C12 109.80(11)
C11 C10 C12 108.26(11)
C13 C10 C7 110.58(10)
C11 C10 C7 108.57(11)
C12 C10 C7 108.99(10)
C10 C12 H12A 109.5
C10 C12 H12B 109.5
H12A C12 H12B 109.5
C10 C12 H12C 109.5
H12A C12 H12C 109.5
H12B C12 H12C 109.5
C10 C13 H13A 109.5
C10 C13 H13B 109.5
H13A C13 H13B 109.5
C10 C13 H13C 109.5
H13A C13 H13C 109.5
H13B C13 H13C 109.5
C10 C11 H11A 109.5
C10 C11 H11B 109.5
H11A C11 H11B 109.5
C10 C11 H11C 109.5
H11A C11 H11C 109.5
H11B C11 H11C 109.5
C9 O8 C7 129.61(10)
O2 S5 O1 117.73(5)
O2 S5 C6 108.61(5)
O1 S5 C6 108.10(6)
O2 S5 C4A 111.60(5)
O1 S5 C4A 106.54(5)
C6 S5 C4A 103.26(5)
C4' C4A' C9A' 113.18(9)
C4' C4A' S5' 107.14(8)
C9A' C4A' S5' 114.32(8)
C4' C4A' H4A' 107.3
C9A' C4A' H4A' 107.3
S5' C4A' H4A' 107.3
C3' C4' C4A' 123.12(11)
C3' C4' H4' 118.4
C4A' C4' H4' 118.4
C4' C3' C2' 122.80(11)
C4' C3' H3' 118.6
C2' C3' H3' 118.6
C3' C2' C1' 111.98(10)
C3' C2' H2A' 109.2
C1' C2' H2A' 109.2
C3' C2' H2B' 109.2
C1' C2' H2B' 109.2
H2A' C2' H2B' 107.9
C2' C1' C9A' 112.04(10)
C2' C1' H1A' 109.2
C9A' C1' H1A' 109.2
C2' C1' H1B' 109.2
C9A' C1' H1B' 109.2
H1A' C1' H1B' 107.9
C9' C9A' C14' 107.83(10)
C9' C9A' C4A' 114.60(10)
C14' C9A' C4A' 114.45(10)
C9' C9A' C1' 104.99(9)
C14' C9A' C1' 109.20(9)
C4A' C9A' C1' 105.24(9)
O3' C9' O8' 117.43(11)
O3' C9' C9A' 120.16(11)
O8' C9' C9A' 122.07(11)
C9A' C14' H14D 109.5
C9A' C14' H14E 109.5
H14D C14' H14E 109.5
C9A' C14' H14F 109.5
H14D C14' H14F 109.5
H14E C14' H14F 109.5
C7' C6' S5' 111.93(8)
C7' C6' H6A' 109.2
S5' C6' H6A' 109.2
C7' C6' H6B' 109.2
S5' C6' H6B' 109.2
H6A' C6' H6B' 107.9
O8' C7' C6' 112.17(9)
O8' C7' C10' 105.36(9)
C6' C7' C10' 113.16(10)
O8' C7' H30 108.7
C6' C7' H30 108.7
C10' C7' H30 108.7
C12' C10' C13' 110.41(10)
C12' C10' C11' 110.35(11)
C13' C10' C11' 108.37(11)
C12' C10' C7' 110.67(10)
C13' C10' C7' 108.23(10)
C11' C10' C7' 108.75(10)
C10' C11' H11F 109.5
C10' C11' H11E 109.5
H11F C11' H11E 109.5
C10' C11' H11D 109.5
H11F C11' H11D 109.5
H11E C11' H11D 109.5
C10' C12' H12D 109.5
C10' C12' H12E 109.5
H12D C12' H12E 109.5
C10' C12' H12F 109.5
H12D C12' H12F 109.5
H12E C12' H12F 109.5
C10' C13' H13D 109.5
C10' C13' H13E 109.5
H13D C13' H13E 109.5
C10' C13' H13F 109.5
H13D C13' H13F 109.5
H13E C13' H13F 109.5
C9' O8' C7' 128.17(10)
O2' S5' O1' 117.63(5)
O2' S5' C6' 109.38(5)
O1' S5' C6' 108.20(5)
O2' S5' C4A' 110.97(5)
O1' S5' C4A' 106.67(5)
C6' S5' C4A' 102.93(5)

loop_
_geom_bond_atom_site_label_1
_geom_bond_atom_site_label_2
_geom_bond_distance
C4A C4 1.5116(16)
C4A C9A 1.5422(16)
C4A S5 1.7953(12)
C4A H4A 1.0000
C4 C3 1.3245(18)
C4 H4 0.9500
C3 C2 1.493(2)
C3 H3 0.9500
C2 C1 1.5278(19)
C2 H2A 0.9900
C2 H2B 0.9900
C1 C9A 1.5552(17)
C1 H1A 0.9900
C1 H1B 0.9900
C9A C9 1.5400(16)
C9A C14 1.5424(17)
C9 O3 1.2043(15)
C9 O8 1.3534(15)
C14 H14A 0.9800
C14 H14B 0.9800
C14 H14C 0.9800
C6 C7 1.5226(16)
C6 S5 1.7668(12)
C6 H6A 0.9900
C6 H6B 0.9900
C7 O8 1.4552(15)
C7 C10 1.5433(16)
C7 H10 1.0000
C10 C13 1.5276(18)
C10 C11 1.5318(19)
C10 C12 1.5347(17)
C12 H12A 0.9800
C12 H12B 0.9800
C12 H12C 0.9800
C13 H13A 0.9800
C13 H13B 0.9800
C13 H13C 0.9800
C11 H11A 0.9800
C11 H11B 0.9800
C11 H11C 0.9800
O1 S5 1.4464(9)
O2 S5 1.4400(9)
C4A' C4' 1.5113(16)
C4A' C9A' 1.5437(15)
C4A' S5' 1.7945(11)
C4A' H4A' 1.0000
C4' C3' 1.3256(17)
C4' H4' 0.9500
C3' C2' 1.4973(18)
C3' H3' 0.9500
C2' C1' 1.5232(17)
C2' H2A' 0.9900
C2' H2B' 0.9900
C1' C9A' 1.5541(16)
C1' H1A' 0.9900
C1' H1B' 0.9900
C9A' C9' 1.5357(16)
C9A' C14' 1.5394(16)
C9' O3' 1.2015(16)
C9' O8' 1.3495(15)
C14' H14D 0.9800
C14' H14E 0.9800
C14' H14F 0.9800
C6' C7' 1.5226(16)
C6' S5' 1.7689(12)
C6' H6A' 0.9900
C6' H6B' 0.9900
C7' O8' 1.4596(14)
C7' C10' 1.5459(16)
C7' H30 1.0000
C10' C12' 1.5304(17)
C10' C13' 1.5320(18)
C10' C11' 1.5327(18)
C11' H11F 0.9800
C11' H11E 0.9800
C11' H11D 0.9800
C12' H12D 0.9800
C12' H12E 0.9800
C12' H12F 0.9800
C13' H13D 0.9800
C13' H13E 0.9800
C13' H13F 0.9800
O2' S5' 1.4426(9)
O1' S5' 1.4479(9)

loop_
_geom_torsion_atom_site_label_1
_geom_torsion_atom_site_label_2
_geom_torsion_atom_site_label_3
_geom_torsion_atom_site_label_4
_geom_torsion
C9A C4A C4 C3 -18.83(17)
S5 C4A C4 C3 -145.81(12)
C4A C4 C3 C2 -1.9(2)
C4 C3 C2 C1 -11.5(2)
C3 C2 C1 C9A 45.44(16)
C4 C4A C9A C9 162.93(10)
S5 C4A C9A C9 -74.41(12)
C4 C4A C9A C14 -71.29(13)
S5 C4A C9A C14 51.37(12)
C4 C4A C9A C1 48.71(13)
S5 C4A C9A C1 171.38(8)
C2 C1 C9A C9 175.64(11)
C2 C1 C9A C4A -63.31(14)
C2 C1 C9A C14 60.07(14)
C4A C9A C9 O3 -169.14(11)
C14 C9A C9 O3 61.82(15)
C1 C9A C9 O3 -54.63(15)
C4A C9A C9 O8 4.51(16)
C14 C9A C9 O8 -124.54(12)
C1 C9A C9 O8 119.02(12)
S5 C6 C7 O8 -85.31(11)
S5 C6 C7 C10 154.84(9)
O8 C7 C10 C13 -63.71(13)
C6 C7 C10 C13 59.27(14)
O8 C7 C10 C11 174.80(10)
C6 C7 C10 C11 -62.22(13)
O8 C7 C10 C12 57.08(13)
C6 C7 C10 C12 -179.94(10)
O3 C9 O8 C7 -144.94(13)
C9A C9 O8 C7 41.20(19)
C6 C7 O8 C9 16.62(17)
C10 C7 O8 C9 140.34(12)
C7 C6 S5 O2 164.46(8)
C7 C6 S5 O1 -66.75(10)
C7 C6 S5 C4A 45.88(10)
C4 C4A S5 O2 56.44(9)
C9A C4A S5 O2 -69.90(10)
C4 C4A S5 O1 -73.32(9)
C9A C4A S5 O1 160.33(8)
C4 C4A S5 C6 172.92(8)
C9A C4A S5 C6 46.58(10)
C9A' C4A' C4' C3' -19.11(16)
S5' C4A' C4' C3' -146.04(11)
C4A' C4' C3' C2' -0.98(19)
C4' C3' C2' C1' -12.66(17)
C3' C2' C1' C9A' 46.36(14)
C4' C4A' C9A' C9' 163.66(10)
S5' C4A' C9A' C9' -73.30(11)
C4' C4A' C9A' C14' -71.03(12)
S5' C4A' C9A' C14' 52.01(12)
C4' C4A' C9A' C1' 48.85(12)
S5' C4A' C9A' C1' 171.90(8)
C2' C1' C9A' C9' 174.67(10)
C2' C1' C9A' C14' 59.27(13)
C2' C1' C9A' C4A' -64.03(12)
C14' C9A' C9' O3' 56.81(16)
C4A' C9A' C9' O3' -174.48(12)
C1' C9A' C9' O3' -59.53(15)
C14' C9A' C9' O8' -130.00(12)
C4A' C9A' C9' O8' -1.30(16)
C1' C9A' C9' O8' 113.65(12)
S5' C6' C7' O8' -83.72(11)
S5' C6' C7' C10' 157.24(8)
O8' C7' C10' C12' -65.89(12)
C6' C7' C10' C12' 57.02(13)
O8' C7' C10' C13' 55.22(12)
C6' C7' C10' C13' 178.12(10)
O8' C7' C10' C11' 172.74(10)
C6' C7' C10' C11' -64.35(13)
O3' C9' O8' C7' -136.71(13)
C9A' C9' O8' C7' 49.93(18)
C6' C7' O8' C9' 11.00(17)
C10' C7' O8' C9' 134.54(12)
C7' C6' S5' O2' 163.20(8)
C7' C6' S5' O1' -67.51(9)
C7' C6' S5' C4A' 45.16(9)
C4' C4A' S5' O2' 56.87(9)
C9A' C4A' S5' O2' -69.39(9)
C4' C4A' S5' O1' -72.43(9)
C9A' C4A' S5' O1' 161.32(8)
C4' C4A' S5' C6' 173.78(8)
C9A' C4A' S5' C6' 47.53(9)
